data_7048387
loop_
_publ_author_name
'Wu, Dong-Fang'
'Liu, Zhen'
'Ren, Peng'
'Liu, Xiao-He'
'Wang, Ning'
'Cui, Jian-Zhong'
'Gao, Hong-Ling'

_publ_section_title
;
 A new family of dinuclear lanthanide complexes constructed from an
 8-hydroxyquinoline Schiff base and \b-diketone: magnetic properties and
 near-infrared luminescence.
;
_journal_issue 4
_journal_name_full 'Dalton transactions (Cambridge, England : 2003)'
_journal_page_first 1392
_journal_page_last 1403
_journal_paper_doi 10.1039/c8dt04384a
_journal_volume 48
_journal_year 2019
_chemical_formula_moiety 'C92 H64 N6 O14 Tb2'
_chemical_formula_sum 'C92 H64 N6 O14 Tb2'
_chemical_formula_weight 1795.33
_space_group_crystal_system triclinic
_space_group_IT_number 2
_space_group_name_Hall '-P 1'
_space_group_name_H-M_alt 'P -1'
_symmetry_space_group_name_Hall '-P 1'
_symmetry_space_group_name_H-M 'P -1'
_atom_sites_solution_hydrogens geom
_atom_sites_solution_primary direct
_audit_creation_date 2018-07-25
_audit_creation_method
;
Olex2 1.2
(compiled 2018.05.29 svn.r3508 for OlexSys, GUI svn.r5506)
;
_audit_update_record
;
2018-07-31 deposited with the CCDC.
2018-12-19 downloaded from the CCDC.
;
_cell_angle_alpha 95.9160(10)
_cell_angle_beta 107.5640(10)
_cell_angle_gamma 108.860(2)
_cell_formula_units_Z 1
_cell_length_a 10.9942(13)
_cell_length_b 13.7640(16)
_cell_length_c 14.1936(15)
_cell_measurement_reflns_used 6356
_cell_measurement_temperature 133(2)
_cell_measurement_theta_max 27.5
_cell_measurement_theta_min 3.0
_cell_volume 1889.2(4)
_computing_cell_refinement 'CrystalClear-SM Expert 2.1 b42'
_computing_data_collection 'CrystalClear-SM Expert 2.1 b42 (Rigaku, 2015)'
_computing_data_reduction 'CrystalClear-SM Expert 2.1 b42'
_computing_molecular_graphics 'Olex2 (Dolomanov et al., 2009)'
_computing_publication_material 'Olex2 (Dolomanov et al., 2009)'
_computing_structure_refinement 'ShelXL (Sheldrick, 2015)'
_computing_structure_solution 'ShelXS (Sheldrick, 2008)'
_diffrn_ambient_temperature 133.15
_diffrn_detector_area_resol_mean 5.814
_diffrn_measured_fraction_theta_full 0.990
_diffrn_measured_fraction_theta_max 0.979
_diffrn_measurement_device_type 'Rigaku XtaLAB P200'
_diffrn_measurement_method '\w and \f scans'
_diffrn_radiation_monochromator multilayer
_diffrn_radiation_type MoK\a
_diffrn_radiation_wavelength 0.71073
_diffrn_reflns_av_R_equivalents 0.0303
_diffrn_reflns_av_unetI/netI 0.0307
_diffrn_reflns_Laue_measured_fraction_full 0.990
_diffrn_reflns_Laue_measured_fraction_max 0.979
_diffrn_reflns_limit_h_max 14
_diffrn_reflns_limit_h_min -13
_diffrn_reflns_limit_k_max 17
_diffrn_reflns_limit_k_min -15
_diffrn_reflns_limit_l_max 18
_diffrn_reflns_limit_l_min -18
_diffrn_reflns_number 24373
_diffrn_reflns_point_group_measured_fraction_full 0.990
_diffrn_reflns_point_group_measured_fraction_max 0.979
_diffrn_reflns_theta_full 25.242
_diffrn_reflns_theta_max 27.539
_diffrn_reflns_theta_min 3.013
_diffrn_standards_decay_% 0
_diffrn_standards_interval_count 0
_diffrn_standards_interval_time 0
_diffrn_standards_number 0
_exptl_absorpt_coefficient_mu 1.930
_exptl_absorpt_correction_T_max 0.7738
_exptl_absorpt_correction_T_min 0.6988
_exptl_absorpt_correction_type multi-scan
_exptl_absorpt_process_details 'REQAB (Rigaku, 1998)'
_exptl_crystal_colour Colorless
_exptl_crystal_density_diffrn 1.578
_exptl_crystal_density_method 'not measured'
_exptl_crystal_description Prism
_exptl_crystal_F_000 900
_exptl_crystal_size_max 0.2
_exptl_crystal_size_mid 0.18
_exptl_crystal_size_min 0.14
_refine_diff_density_max 1.441
_refine_diff_density_min -0.521
_refine_diff_density_rms 0.077
_refine_ls_extinction_method none
_refine_ls_goodness_of_fit_ref 1.008
_refine_ls_hydrogen_treatment constr
_refine_ls_matrix_type full
_refine_ls_number_parameters 514
_refine_ls_number_reflns 8535
_refine_ls_number_restraints 0
_refine_ls_restrained_S_all 1.008
_refine_ls_R_factor_all 0.0271
_refine_ls_R_factor_gt 0.0231
_refine_ls_shift/su_max 0.003
_refine_ls_shift/su_mean 0.000
_refine_ls_structure_factor_coef Fsqd
_refine_ls_weighting_details 'w=1/[\s^2^(Fo^2^)+(0.0222P)^2^+1.5224P] where P=(Fo^2^+2Fc^2^)/3'
_refine_ls_weighting_scheme calc
_refine_ls_wR_factor_gt 0.0541
_refine_ls_wR_factor_ref 0.0551
_reflns_Friedel_coverage 0.000
_reflns_number_gt 7677
_reflns_number_total 8535
_reflns_threshold_expression 'I > 2\s(I)'
_cod_data_source_file c8dt04384a2.cif
_cod_data_source_block shelx_CCDC2
_cod_depositor_comments 'Adding full bibliography for 7048384--7048389.cif.'
_cod_database_code 7048387
_shelx_shelxl_version_number 2018/3
_shelx_space_group_comment
;
The symmetry employed for this shelxl refinement is uniquely defined
by the following loop, which should always be used as a source of
symmetry information in preference to the above space-group names.
They are only intended as comments.
;
_shelx_estimated_absorpt_t_max 0.774
_shelx_estimated_absorpt_t_min 0.699
_olex2_refinement_description
;
1. Fixed Uiso
 At 1.2 times of:
  All C(H) groups
2.a Aromatic/amide H refined with riding coordinates:
 C3(H3), C4(H4), C5(H5), C7(H7), C8(H8), C10(H10), C12(H12), C13(H13),
 C15(H15), C16(H16), C17(H17), C18(H18), C19(H19), C20(H20), C21(H21), C24(H24),
  C27(H27), C28(H28), C29(H29), C30(H30), C31(H31), C32(H32), C33(H33),
 C34(H34), C35(H35), C36(H36), C39(H39), C42(H42), C43(H43), C44(H44), C45(H45),
  C46(H46)
;
_olex2_submission_special_instructions 'No special instructions were received'

loop_
_space_group_symop_operation_xyz
'x, y, z'
'-x, -y, -z'

loop_
_atom_site_label
_atom_site_type_symbol
_atom_site_fract_x
_atom_site_fract_y
_atom_site_fract_z
_atom_site_U_iso_or_equiv
_atom_site_adp_type
_atom_site_occupancy
_atom_site_site_symmetry_order
_atom_site_calc_flag
_atom_site_refinement_flags_posn
Tb1 Tb 0.67810(2) 0.55199(2) 0.10713(2) 0.02017(4) Uani 1 1 d .
O1 O 0.55829(15) 0.52185(13) -0.07284(12) 0.0228(3) Uani 1 1 d .
O2 O 1.0926(2) 0.7046(2) 0.68521(16) 0.0519(6) Uani 1 1 d .
O3 O 1.1967(2) 0.86270(19) 0.67321(17) 0.0578(6) Uani 1 1 d .
O4 O 0.67087(16) 0.39205(13) 0.02861(13) 0.0268(4) Uani 1 1 d .
O5 O 0.68172(17) 0.44061(13) 0.22070(12) 0.0282(4) Uani 1 1 d .
O6 O 0.70809(17) 0.66175(13) 0.25388(12) 0.0262(4) Uani 1 1 d .
O7 O 0.72214(17) 0.72183(13) 0.08069(12) 0.0258(3) Uani 1 1 d .
N1 N 0.83641(18) 0.58807(14) 0.01004(14) 0.0214(4) Uani 1 1 d .
N2 N 0.9479(2) 0.62807(17) 0.21332(15) 0.0281(4) Uani 1 1 d .
N3 N 1.1297(2) 0.7692(2) 0.63637(18) 0.0412(6) Uani 1 1 d .
C1 C 0.7776(2) 0.56656(17) -0.09203(17) 0.0214(4) Uani 1 1 d .
C2 C 0.6300(2) 0.53236(18) -0.13449(17) 0.0223(5) Uani 1 1 d .
C3 C 0.5708(2) 0.51080(19) -0.23894(18) 0.0262(5) Uani 1 1 d .
H3 H 0.473665 0.488083 -0.269613 0.031 Uiso 1 1 calc R
C4 C 0.6505(3) 0.5216(2) -0.30073(19) 0.0326(6) Uani 1 1 d .
H4 H 0.605653 0.506200 -0.372161 0.039 Uiso 1 1 calc R
C5 C 0.7909(3) 0.5537(2) -0.26167(19) 0.0319(6) Uani 1 1 d .
H5 H 0.842262 0.559570 -0.305338 0.038 Uiso 1 1 calc R
C6 C 0.8577(2) 0.57794(18) -0.15574(19) 0.0253(5) Uani 1 1 d .
C7 C 1.0017(2) 0.6134(2) -0.1077(2) 0.0291(5) Uani 1 1 d .
H7 H 1.058842 0.621089 -0.147187 0.035 Uiso 1 1 calc R
C8 C 1.0590(2) 0.6366(2) -0.0045(2) 0.0288(5) Uani 1 1 d .
H8 H 1.155992 0.661536 0.028348 0.035 Uiso 1 1 calc R
C9 C 0.9729(2) 0.62310(18) 0.05246(18) 0.0240(5) Uani 1 1 d .
C10 C 1.0288(2) 0.64832(19) 0.16347(19) 0.0278(5) Uani 1 1 d .
H10 H 1.125462 0.679769 0.198416 0.033 Uiso 1 1 calc R
C11 C 1.0052(2) 0.6635(2) 0.32104(18) 0.0286(5) Uani 1 1 d .
C12 C 1.0905(3) 0.7684(2) 0.3668(2) 0.0353(6) Uani 1 1 d .
H12 H 1.118706 0.816158 0.326755 0.042 Uiso 1 1 calc R
C13 C 1.1338(3) 0.8025(2) 0.4712(2) 0.0377(6) Uani 1 1 d .
H13 H 1.192446 0.873491 0.503318 0.045 Uiso 1 1 calc R
C14 C 1.0910(3) 0.7323(2) 0.52720(19) 0.0329(6) Uani 1 1 d .
C15 C 1.0087(3) 0.6281(2) 0.4831(2) 0.0366(6) Uani 1 1 d .
H15 H 0.981932 0.580385 0.523620 0.044 Uiso 1 1 calc R
C16 C 0.9657(3) 0.5939(2) 0.3792(2) 0.0347(6) Uani 1 1 d .
H16 H 0.908884 0.522285 0.347921 0.042 Uiso 1 1 calc R
C17 C 0.5761(3) 0.2521(2) -0.1505(2) 0.0350(6) Uani 1 1 d .
H17 H 0.607916 0.325583 -0.148115 0.042 Uiso 1 1 calc R
C18 C 0.5388(3) 0.1818(2) -0.2410(2) 0.0422(7) Uani 1 1 d .
H18 H 0.546890 0.206924 -0.299586 0.051 Uiso 1 1 calc R
C19 C 0.4898(3) 0.0752(2) -0.2452(2) 0.0464(7) Uani 1 1 d .
H19 H 0.464364 0.026579 -0.306874 0.056 Uiso 1 1 calc R
C20 C 0.4778(3) 0.0396(2) -0.1619(2) 0.0469(8) Uani 1 1 d .
H20 H 0.441935 -0.034047 -0.165768 0.056 Uiso 1 1 calc R
C21 C 0.5177(3) 0.1102(2) -0.0703(2) 0.0401(7) Uani 1 1 d .
H21 H 0.510024 0.084156 -0.012060 0.048 Uiso 1 1 calc R
C22 C 0.5680(2) 0.21723(19) -0.06329(19) 0.0269(5) Uani 1 1 d .
C23 C 0.6094(2) 0.29836(18) 0.03186(18) 0.0247(5) Uani 1 1 d .
C24 C 0.5799(3) 0.2696(2) 0.11657(19) 0.0291(5) Uani 1 1 d .
H24 H 0.530176 0.197518 0.111999 0.035 Uiso 1 1 calc R
C25 C 0.6198(2) 0.34160(19) 0.20770(18) 0.0267(5) Uani 1 1 d .
C26 C 0.5920(3) 0.3038(2) 0.29750(19) 0.0321(6) Uani 1 1 d .
C27 C 0.5053(3) 0.2023(2) 0.2907(2) 0.0440(7) Uani 1 1 d .
H27 H 0.461224 0.153759 0.226902 0.053 Uiso 1 1 calc R
C28 C 0.4819(4) 0.1704(3) 0.3750(3) 0.0563(9) Uani 1 1 d .
H28 H 0.421050 0.100859 0.368524 0.068 Uiso 1 1 calc R
C29 C 0.5467(4) 0.2395(3) 0.4685(3) 0.0568(9) Uani 1 1 d .
H29 H 0.532001 0.217529 0.526762 0.068 Uiso 1 1 calc R
C30 C 0.6330(3) 0.3406(3) 0.4766(2) 0.0521(9) Uani 1 1 d .
H30 H 0.677654 0.388459 0.540779 0.062 Uiso 1 1 calc R
C31 C 0.6551(3) 0.3730(3) 0.3918(2) 0.0394(6) Uani 1 1 d .
H31 H 0.713950 0.443238 0.398308 0.047 Uiso 1 1 calc R
C32 C 0.7491(3) 0.7133(2) 0.4542(2) 0.0352(6) Uani 1 1 d .
H32 H 0.709461 0.641635 0.418879 0.042 Uiso 1 1 calc R
C33 C 0.7753(3) 0.7373(2) 0.5575(2) 0.0420(7) Uani 1 1 d .
H33 H 0.753096 0.682158 0.591891 0.050 Uiso 1 1 calc R
C34 C 0.8327(3) 0.8399(3) 0.6104(2) 0.0423(7) Uani 1 1 d .
H34 H 0.853657 0.856285 0.681501 0.051 Uiso 1 1 calc R
C35 C 0.8596(4) 0.9188(3) 0.5590(2) 0.0536(9) Uani 1 1 d .
H35 H 0.897167 0.990246 0.594700 0.064 Uiso 1 1 calc R
C36 C 0.8325(4) 0.8955(2) 0.4554(2) 0.0462(8) Uani 1 1 d .
H36 H 0.850328 0.951027 0.420817 0.055 Uiso 1 1 calc R
C37 C 0.7795(2) 0.7913(2) 0.40195(18) 0.0275(5) Uani 1 1 d .
C38 C 0.7582(2) 0.76051(19) 0.29182(17) 0.0245(5) Uani 1 1 d .
C39 C 0.7938(3) 0.83720(19) 0.23791(18) 0.0285(5) Uani 1 1 d .
H39 H 0.836137 0.908831 0.273468 0.034 Uiso 1 1 calc R
C40 C 0.7707(2) 0.81463(19) 0.13388(18) 0.0244(5) Uani 1 1 d .
C41 C 0.8019(2) 0.9021(2) 0.07936(19) 0.0288(5) Uani 1 1 d .
C42 C 0.7922(3) 0.8774(2) -0.0209(2) 0.0363(6) Uani 1 1 d .
H42 H 0.767857 0.806242 -0.052806 0.044 Uiso 1 1 calc R
C43 C 0.8177(3) 0.9553(3) -0.0745(2) 0.0490(8) Uani 1 1 d .
H43 H 0.812015 0.937394 -0.142580 0.059 Uiso 1 1 calc R
C44 C 0.8512(4) 1.0586(3) -0.0301(3) 0.0538(8) Uani 1 1 d .
H44 H 0.867827 1.111885 -0.067377 0.065 Uiso 1 1 calc R
C45 C 0.8606(4) 1.0843(2) 0.0692(3) 0.0532(8) Uani 1 1 d .
H45 H 0.883336 1.155504 0.100229 0.064 Uiso 1 1 calc R
C46 C 0.8371(3) 1.0070(2) 0.1236(2) 0.0404(7) Uani 1 1 d .
H46 H 0.845186 1.025748 0.192144 0.048 Uiso 1 1 calc R

loop_
_atom_site_aniso_label
_atom_site_aniso_U_11
_atom_site_aniso_U_22
_atom_site_aniso_U_33
_atom_site_aniso_U_23
_atom_site_aniso_U_13
_atom_site_aniso_U_12
Tb1 0.01439(5) 0.02071(6) 0.02045(6) -0.00420(4) 0.00306(4) 0.00588(4)
O1 0.0152(7) 0.0266(9) 0.0217(8) -0.0035(6) 0.0046(6) 0.0061(6)
O2 0.0465(12) 0.0695(16) 0.0316(11) 0.0056(11) 0.0090(10) 0.0177(12)
O3 0.0550(14) 0.0517(14) 0.0416(12) -0.0181(10) 0.0070(11) 0.0067(11)
O4 0.0242(8) 0.0218(9) 0.0323(9) -0.0028(7) 0.0122(7) 0.0067(7)
O5 0.0246(8) 0.0248(9) 0.0269(8) -0.0039(7) 0.0006(7) 0.0097(7)
O6 0.0260(8) 0.0222(8) 0.0254(8) -0.0031(7) 0.0073(7) 0.0070(7)
O7 0.0266(8) 0.0241(9) 0.0237(8) -0.0022(7) 0.0061(7) 0.0106(7)
N1 0.0166(9) 0.0184(9) 0.0262(10) -0.0014(7) 0.0068(7) 0.0056(7)
N2 0.0204(9) 0.0324(12) 0.0265(10) -0.0008(8) 0.0032(8) 0.0107(9)
N3 0.0301(12) 0.0533(16) 0.0309(12) -0.0062(11) 0.0031(10) 0.0156(11)
C1 0.0202(10) 0.0179(11) 0.0253(11) 0.0003(8) 0.0083(9) 0.0073(9)
C2 0.0196(10) 0.0196(11) 0.0261(11) -0.0008(9) 0.0075(9) 0.0077(9)
C3 0.0202(11) 0.0300(13) 0.0255(12) 0.0013(9) 0.0058(9) 0.0091(10)
C4 0.0308(13) 0.0406(15) 0.0248(12) 0.0044(11) 0.0101(10) 0.0121(12)
C5 0.0293(13) 0.0406(15) 0.0301(13) 0.0084(11) 0.0160(10) 0.0133(11)
C6 0.0228(11) 0.0221(12) 0.0323(12) 0.0047(9) 0.0123(10) 0.0079(9)
C7 0.0223(11) 0.0293(13) 0.0379(14) 0.0068(11) 0.0156(10) 0.0080(10)
C8 0.0168(10) 0.0279(13) 0.0376(14) 0.0008(10) 0.0093(10) 0.0053(9)
C9 0.0169(10) 0.0199(11) 0.0302(12) -0.0012(9) 0.0055(9) 0.0055(9)
C10 0.0153(10) 0.0272(13) 0.0323(13) -0.0036(10) 0.0017(9) 0.0063(9)
C11 0.0183(11) 0.0328(14) 0.0273(12) -0.0021(10) 0.0008(9) 0.0097(10)
C12 0.0300(13) 0.0310(14) 0.0346(14) -0.0009(11) 0.0062(11) 0.0057(11)
C13 0.0310(13) 0.0310(14) 0.0363(14) -0.0078(11) 0.0026(11) 0.0062(11)
C14 0.0256(12) 0.0392(15) 0.0271(12) -0.0034(11) 0.0017(10) 0.0137(11)
C15 0.0306(13) 0.0380(15) 0.0318(14) 0.0045(11) 0.0027(11) 0.0096(12)
C16 0.0275(12) 0.0298(14) 0.0331(13) -0.0015(11) -0.0003(10) 0.0063(11)
C17 0.0346(14) 0.0302(14) 0.0333(14) -0.0031(11) 0.0044(11) 0.0135(11)
C18 0.0467(17) 0.0464(18) 0.0287(14) -0.0014(12) 0.0086(12) 0.0188(14)
C19 0.0497(18) 0.0401(17) 0.0380(16) -0.0128(13) 0.0093(13) 0.0148(14)
C20 0.060(2) 0.0265(15) 0.0473(18) -0.0045(12) 0.0158(15) 0.0138(14)
C21 0.0496(17) 0.0287(14) 0.0376(15) 0.0003(11) 0.0138(13) 0.0129(13)
C22 0.0200(11) 0.0237(12) 0.0328(13) -0.0038(10) 0.0075(9) 0.0077(9)
C23 0.0158(10) 0.0227(12) 0.0315(12) -0.0034(9) 0.0041(9) 0.0089(9)
C24 0.0290(12) 0.0224(12) 0.0308(13) -0.0004(10) 0.0080(10) 0.0073(10)
C25 0.0216(11) 0.0285(13) 0.0287(12) 0.0022(10) 0.0046(9) 0.0132(10)
C26 0.0303(13) 0.0412(15) 0.0292(13) 0.0033(11) 0.0099(10) 0.0208(12)
C27 0.0520(18) 0.0433(17) 0.0426(16) 0.0065(13) 0.0261(14) 0.0177(14)
C28 0.071(2) 0.058(2) 0.058(2) 0.0190(17) 0.0423(19) 0.0278(19)
C29 0.070(2) 0.084(3) 0.0458(19) 0.0288(18) 0.0377(18) 0.045(2)
C30 0.0519(19) 0.083(3) 0.0283(14) 0.0034(15) 0.0128(13) 0.0382(19)
C31 0.0372(15) 0.0494(18) 0.0307(14) 0.0014(12) 0.0076(12) 0.0215(13)
C32 0.0410(15) 0.0295(14) 0.0298(13) 0.0000(10) 0.0083(11) 0.0126(12)
C33 0.0514(17) 0.0460(18) 0.0310(14) 0.0107(12) 0.0148(13) 0.0204(14)
C34 0.0448(16) 0.0545(19) 0.0231(13) -0.0010(12) 0.0090(12) 0.0188(14)
C35 0.076(2) 0.0397(17) 0.0308(15) -0.0108(13) 0.0188(15) 0.0099(16)
C36 0.067(2) 0.0289(15) 0.0305(14) -0.0035(11) 0.0164(14) 0.0070(14)
C37 0.0253(12) 0.0307(13) 0.0233(11) -0.0022(10) 0.0064(9) 0.0110(10)
C38 0.0193(10) 0.0244(12) 0.0241(11) -0.0044(9) 0.0034(9) 0.0080(9)
C39 0.0295(12) 0.0219(12) 0.0249(12) -0.0052(9) 0.0057(10) 0.0050(10)
C40 0.0180(10) 0.0263(12) 0.0260(11) 0.0000(9) 0.0052(9) 0.0090(9)
C41 0.0217(11) 0.0297(13) 0.0316(13) 0.0027(10) 0.0081(10) 0.0080(10)
C42 0.0373(14) 0.0353(15) 0.0308(13) 0.0031(11) 0.0102(11) 0.0096(12)
C43 0.0521(19) 0.053(2) 0.0351(15) 0.0116(14) 0.0164(14) 0.0095(16)
C44 0.061(2) 0.0417(18) 0.0528(19) 0.0217(15) 0.0198(17) 0.0095(16)
C45 0.068(2) 0.0283(16) 0.057(2) 0.0089(14) 0.0239(18) 0.0098(15)
C46 0.0487(17) 0.0292(14) 0.0400(15) 0.0038(12) 0.0174(13) 0.0102(13)

loop_
_atom_type_symbol
_atom_type_description
_atom_type_scat_dispersion_real
_atom_type_scat_dispersion_imag
_atom_type_scat_source
C C 0.0033 0.0016 'International Tables Vol C Tables 4.2.6.8 and 6.1.1.4'
H H 0.0000 0.0000 'International Tables Vol C Tables 4.2.6.8 and 6.1.1.4'
N N 0.0061 0.0033 'International Tables Vol C Tables 4.2.6.8 and 6.1.1.4'
O O 0.0106 0.0060 'International Tables Vol C Tables 4.2.6.8 and 6.1.1.4'
Tb Tb -0.1723 4.1537 'International Tables Vol C Tables 4.2.6.8 and 6.1.1.4'

loop_
_geom_angle_atom_site_label_1
_geom_angle_atom_site_label_2
_geom_angle_atom_site_label_3
_geom_angle
_geom_angle_site_symmetry_1
_geom_angle_site_symmetry_3
O1 Tb1 Tb1 36.26(4) 2_665 2_665
O1 Tb1 Tb1 34.89(4) . 2_665
O1 Tb1 O1 71.15(6) 2_665 .
O1 Tb1 O5 82.02(6) 2_665 .
O1 Tb1 N1 137.87(6) 2_665 .
O1 Tb1 N1 67.18(6) . .
O1 Tb1 N2 129.73(6) . .
O1 Tb1 N2 159.05(6) 2_665 .
O4 Tb1 Tb1 78.57(4) . 2_665
O4 Tb1 O1 90.02(6) . 2_665
O4 Tb1 O1 71.48(6) . .
O4 Tb1 O5 70.62(6) . .
O4 Tb1 N1 71.38(6) . .
O4 Tb1 N2 95.42(6) . .
O5 Tb1 Tb1 110.00(4) . 2_665
O5 Tb1 O1 132.95(6) . .
O5 Tb1 N1 123.20(6) . .
O5 Tb1 N2 80.76(6) . .
O6 Tb1 Tb1 117.89(4) . 2_665
O6 Tb1 O1 137.65(6) . .
O6 Tb1 O1 90.56(6) . 2_665
O6 Tb1 O4 148.56(6) . .
O6 Tb1 O5 78.35(6) . .
O6 Tb1 O7 71.40(6) . .
O6 Tb1 N1 124.94(6) . .
O6 Tb1 N2 74.35(6) . .
O7 Tb1 Tb1 91.53(4) . 2_665
O7 Tb1 O1 77.29(5) . .
O7 Tb1 O1 105.77(6) . 2_665
O7 Tb1 O4 138.06(6) . .
O7 Tb1 O5 148.68(6) . .
O7 Tb1 N1 71.07(6) . .
O7 Tb1 N2 83.47(6) . .
N1 Tb1 Tb1 101.88(4) . 2_665
N1 Tb1 N2 62.68(6) . .
N2 Tb1 Tb1 164.56(5) . 2_665
Tb1 O1 Tb1 108.85(6) 2_665 .
C2 O1 Tb1 119.10(13) . .
C2 O1 Tb1 131.05(13) . 2_665
C23 O4 Tb1 131.96(15) . .
C25 O5 Tb1 131.51(15) . .
C38 O6 Tb1 137.31(16) . .
C40 O7 Tb1 137.68(16) . .
C1 N1 Tb1 116.80(14) . .
C9 N1 Tb1 123.98(15) . .
C9 N1 C1 119.2(2) . .
C10 N2 Tb1 117.18(16) . .
C10 N2 C11 118.4(2) . .
C11 N2 Tb1 123.55(15) . .
O2 N3 C14 118.2(2) . .
O3 N3 O2 123.9(3) . .
O3 N3 C14 117.9(3) . .
N1 C1 C2 117.3(2) . .
N1 C1 C6 121.7(2) . .
C6 C1 C2 121.0(2) . .
O1 C2 C1 119.4(2) . .
O1 C2 C3 123.7(2) . .
C3 C2 C1 116.9(2) . .
C2 C3 H3 119.2 . .
C2 C3 C4 121.6(2) . .
C4 C3 H3 119.2 . .
C3 C4 H4 118.9 . .
C5 C4 C3 122.3(2) . .
C5 C4 H4 118.9 . .
C4 C5 H5 120.5 . .
C4 C5 C6 119.0(2) . .
C6 C5 H5 120.5 . .
C5 C6 C1 119.3(2) . .
C5 C6 C7 123.5(2) . .
C7 C6 C1 117.2(2) . .
C6 C7 H7 120.0 . .
C8 C7 C6 120.1(2) . .
C8 C7 H7 120.0 . .
C7 C8 H8 120.4 . .
C7 C8 C9 119.1(2) . .
C9 C8 H8 120.4 . .
N1 C9 C8 122.7(2) . .
N1 C9 C10 115.8(2) . .
C8 C9 C10 121.4(2) . .
N2 C10 C9 120.1(2) . .
N2 C10 H10 120.0 . .
C9 C10 H10 120.0 . .
C12 C11 N2 121.1(2) . .
C16 C11 N2 118.5(2) . .
C16 C11 C12 120.2(2) . .
C11 C12 H12 120.2 . .
C13 C12 C11 119.6(3) . .
C13 C12 H12 120.2 . .
C12 C13 H13 120.4 . .
C14 C13 C12 119.1(3) . .
C14 C13 H13 120.4 . .
C13 C14 N3 119.4(2) . .
C13 C14 C15 121.8(2) . .
C15 C14 N3 118.8(3) . .
C14 C15 H15 120.4 . .
C14 C15 C16 119.1(3) . .
C16 C15 H15 120.4 . .
C11 C16 H16 120.0 . .
C15 C16 C11 120.1(2) . .
C15 C16 H16 120.0 . .
C18 C17 H17 119.4 . .
C18 C17 C22 121.3(3) . .
C22 C17 H17 119.4 . .
C17 C18 H18 120.3 . .
C19 C18 C17 119.4(3) . .
C19 C18 H18 120.3 . .
C18 C19 H19 119.9 . .
C20 C19 C18 120.2(3) . .
C20 C19 H19 119.9 . .
C19 C20 H20 119.8 . .
C19 C20 C21 120.4(3) . .
C21 C20 H20 119.8 . .
C20 C21 H21 119.6 . .
C22 C21 C20 120.8(3) . .
C22 C21 H21 119.6 . .
C17 C22 C23 118.2(2) . .
C21 C22 C17 117.8(2) . .
C21 C22 C23 124.0(2) . .
O4 C23 C22 115.2(2) . .
O4 C23 C24 123.5(2) . .
C24 C23 C22 121.3(2) . .
C23 C24 H24 118.3 . .
C25 C24 C23 123.4(2) . .
C25 C24 H24 118.3 . .
O5 C25 C24 123.5(2) . .
O5 C25 C26 116.2(2) . .
C24 C25 C26 120.3(2) . .
C27 C26 C25 122.9(2) . .
C27 C26 C31 118.1(3) . .
C31 C26 C25 119.0(3) . .
C26 C27 H27 119.3 . .
C28 C27 C26 121.3(3) . .
C28 C27 H27 119.3 . .
C27 C28 H28 120.0 . .
C29 C28 C27 120.0(3) . .
C29 C28 H28 120.0 . .
C28 C29 H29 120.3 . .
C30 C29 C28 119.4(3) . .
C30 C29 H29 120.3 . .
C29 C30 H30 119.7 . .
C29 C30 C31 120.5(3) . .
C31 C30 H30 119.7 . .
C26 C31 C30 120.6(3) . .
C26 C31 H31 119.7 . .
C30 C31 H31 119.7 . .
C33 C32 H32 119.4 . .
C37 C32 H32 119.4 . .
C37 C32 C33 121.3(3) . .
C32 C33 H33 119.7 . .
C34 C33 C32 120.6(3) . .
C34 C33 H33 119.7 . .
C33 C34 H34 120.5 . .
C33 C34 C35 119.0(3) . .
C35 C34 H34 120.5 . .
C34 C35 H35 119.6 . .
C34 C35 C36 120.8(3) . .
C36 C35 H35 119.6 . .
C35 C36 H36 119.8 . .
C35 C36 C37 120.5(3) . .
C37 C36 H36 119.8 . .
C32 C37 C36 117.8(2) . .
C32 C37 C38 118.9(2) . .
C36 C37 C38 123.3(2) . .
O6 C38 C37 115.6(2) . .
O6 C38 C39 124.0(2) . .
C39 C38 C37 120.4(2) . .
C38 C39 H39 118.2 . .
C38 C39 C40 123.6(2) . .
C40 C39 H39 118.2 . .
O7 C40 C39 123.2(2) . .
O7 C40 C41 116.3(2) . .
C39 C40 C41 120.4(2) . .
C42 C41 C40 118.8(2) . .
C42 C41 C46 118.1(3) . .
C46 C41 C40 123.0(2) . .
C41 C42 H42 119.6 . .
C43 C42 C41 120.7(3) . .
C43 C42 H42 119.6 . .
C42 C43 H43 119.8 . .
C44 C43 C42 120.5(3) . .
C44 C43 H43 119.8 . .
C43 C44 H44 120.3 . .
C43 C44 C45 119.5(3) . .
C45 C44 H44 120.3 . .
C44 C45 H45 119.9 . .
C44 C45 C46 120.3(3) . .
C46 C45 H45 119.9 . .
C41 C46 H46 119.6 . .
C45 C46 C41 120.9(3) . .
C45 C46 H46 119.6 . .

loop_
_geom_bond_atom_site_label_1
_geom_bond_atom_site_label_2
_geom_bond_distance
_geom_bond_site_symmetry_2
Tb1 Tb1 3.8633(4) 2_665
Tb1 O1 2.3348(15) 2_665
Tb1 O1 2.4145(15) .
Tb1 O4 2.3286(16) .
Tb1 O5 2.3368(18) .
Tb1 O6 2.3118(16) .
Tb1 O7 2.3234(17) .
Tb1 N1 2.4909(19) .
Tb1 N2 2.6708(19) .
O1 C2 1.333(3) .
O2 N3 1.225(3) .
O3 N3 1.220(3) .
O4 C23 1.261(3) .
O5 C25 1.276(3) .
O6 C38 1.276(3) .
O7 C40 1.266(3) .
N1 C1 1.352(3) .
N1 C9 1.331(3) .
N2 C10 1.277(3) .
N2 C11 1.428(3) .
N3 C14 1.463(3) .
C1 C2 1.441(3) .
C1 C6 1.428(3) .
C2 C3 1.383(3) .
C3 H3 0.9500 .
C3 C4 1.402(3) .
C4 H4 0.9500 .
C4 C5 1.369(4) .
C5 H5 0.9500 .
C5 C6 1.408(3) .
C6 C7 1.410(3) .
C7 H7 0.9500 .
C7 C8 1.364(4) .
C8 H8 0.9500 .
C8 C9 1.401(3) .
C9 C10 1.465(3) .
C10 H10 0.9500 .
C11 C12 1.396(4) .
C11 C16 1.379(4) .
C12 H12 0.9500 .
C12 C13 1.389(4) .
C13 H13 0.9500 .
C13 C14 1.370(4) .
C14 C15 1.380(4) .
C15 H15 0.9500 .
C15 C16 1.383(4) .
C16 H16 0.9500 .
C17 H17 0.9500 .
C17 C18 1.387(4) .
C17 C22 1.391(4) .
C18 H18 0.9500 .
C18 C19 1.378(4) .
C19 H19 0.9500 .
C19 C20 1.352(5) .
C20 H20 0.9500 .
C20 C21 1.396(4) .
C21 H21 0.9500 .
C21 C22 1.377(4) .
C22 C23 1.506(3) .
C23 C24 1.399(4) .
C24 H24 0.9500 .
C24 C25 1.400(3) .
C25 C26 1.503(4) .
C26 C27 1.388(4) .
C26 C31 1.389(4) .
C27 H27 0.9500 .
C27 C28 1.382(4) .
C28 H28 0.9500 .
C28 C29 1.380(5) .
C29 H29 0.9500 .
C29 C30 1.377(5) .
C30 H30 0.9500 .
C30 C31 1.387(4) .
C31 H31 0.9500 .
C32 H32 0.9500 .
C32 C33 1.388(4) .
C32 C37 1.377(4) .
C33 H33 0.9500 .
C33 C34 1.369(4) .
C34 H34 0.9500 .
C34 C35 1.372(5) .
C35 H35 0.9500 .
C35 C36 1.389(4) .
C36 H36 0.9500 .
C36 C37 1.394(4) .
C37 C38 1.502(3) .
C38 C39 1.390(4) .
C39 H39 0.9500 .
C39 C40 1.403(3) .
C40 C41 1.500(4) .
C41 C42 1.392(4) .
C41 C46 1.391(4) .
C42 H42 0.9500 .
C42 C43 1.382(4) .
C43 H43 0.9500 .
C43 C44 1.375(5) .
C44 H44 0.9500 .
C44 C45 1.381(5) .
C45 H45 0.9500 .
C45 C46 1.381(4) .
C46 H46 0.9500 .

loop_
_geom_torsion_atom_site_label_1
_geom_torsion_atom_site_label_2
_geom_torsion_atom_site_label_3
_geom_torsion_atom_site_label_4
_geom_torsion
_geom_torsion_site_symmetry_1
Tb1 O1 C2 C1 -170.33(15) 2_665
Tb1 O1 C2 C1 -3.1(3) .
Tb1 O1 C2 C3 175.94(18) .
Tb1 O1 C2 C3 8.7(3) 2_665
Tb1 O4 C23 C22 149.32(16) .
Tb1 O4 C23 C24 -30.5(3) .
Tb1 O5 C25 C24 28.5(3) .
Tb1 O5 C25 C26 -152.30(16) .
Tb1 O6 C38 C37 -167.59(15) .
Tb1 O6 C38 C39 11.6(4) .
Tb1 O7 C40 C39 -11.6(4) .
Tb1 O7 C40 C41 169.05(15) .
Tb1 N1 C1 C2 4.5(3) .
Tb1 N1 C1 C6 -176.08(17) .
Tb1 N1 C9 C8 175.98(18) .
Tb1 N1 C9 C10 -4.7(3) .
Tb1 N2 C10 C9 -4.1(3) .
Tb1 N2 C11 C12 -116.9(2) .
Tb1 N2 C11 C16 57.9(3) .
O1 C2 C3 C4 -179.1(2) .
O2 N3 C14 C13 -178.5(3) .
O2 N3 C14 C15 3.3(4) .
O3 N3 C14 C13 1.8(4) .
O3 N3 C14 C15 -176.4(3) .
O4 C23 C24 C25 -2.3(4) .
O5 C25 C26 C27 168.3(2) .
O5 C25 C26 C31 -11.5(3) .
O6 C38 C39 C40 4.1(4) .
O7 C40 C41 C42 -7.7(3) .
O7 C40 C41 C46 170.8(2) .
N1 C1 C2 O1 -1.0(3) .
N1 C1 C2 C3 179.8(2) .
N1 C1 C6 C5 179.6(2) .
N1 C1 C6 C7 -0.4(3) .
N1 C9 C10 N2 5.8(3) .
N2 C11 C12 C13 173.9(2) .
N2 C11 C16 C15 -173.8(2) .
N3 C14 C15 C16 176.6(2) .
C1 N1 C9 C8 -1.5(3) .
C1 N1 C9 C10 177.8(2) .
C1 C2 C3 C4 0.0(4) .
C1 C6 C7 C8 -0.9(4) .
C2 C1 C6 C5 -1.0(3) .
C2 C1 C6 C7 179.0(2) .
C2 C3 C4 C5 0.2(4) .
C3 C4 C5 C6 -0.8(4) .
C4 C5 C6 C1 1.2(4) .
C4 C5 C6 C7 -178.9(3) .
C5 C6 C7 C8 179.1(2) .
C6 C1 C2 O1 179.5(2) .
C6 C1 C2 C3 0.4(3) .
C6 C7 C8 C9 1.0(4) .
C7 C8 C9 N1 0.2(4) .
C7 C8 C9 C10 -179.0(2) .
C8 C9 C10 N2 -174.9(2) .
C9 N1 C1 C2 -177.9(2) .
C9 N1 C1 C6 1.6(3) .
C10 N2 C11 C12 51.9(3) .
C10 N2 C11 C16 -133.2(3) .
C11 N2 C10 C9 -173.7(2) .
C11 C12 C13 C14 -0.5(4) .
C12 C11 C16 C15 1.0(4) .
C12 C13 C14 N3 -176.5(2) .
C12 C13 C14 C15 1.6(4) .
C13 C14 C15 C16 -1.5(4) .
C14 C15 C16 C11 0.1(4) .
C16 C11 C12 C13 -0.9(4) .
C17 C18 C19 C20 0.3(5) .
C17 C22 C23 O4 -12.0(3) .
C17 C22 C23 C24 167.8(2) .
C18 C17 C22 C21 -1.9(4) .
C18 C17 C22 C23 -179.5(2) .
C18 C19 C20 C21 -1.4(5) .
C19 C20 C21 C22 1.0(5) .
C20 C21 C22 C17 0.7(4) .
C20 C21 C22 C23 178.2(3) .
C21 C22 C23 O4 170.5(2) .
C21 C22 C23 C24 -9.7(4) .
C22 C17 C18 C19 1.4(4) .
C22 C23 C24 C25 178.0(2) .
C23 C24 C25 O5 3.0(4) .
C23 C24 C25 C26 -176.2(2) .
C24 C25 C26 C27 -12.4(4) .
C24 C25 C26 C31 167.7(2) .
C25 C26 C27 C28 -179.8(3) .
C25 C26 C31 C30 -179.3(2) .
C26 C27 C28 C29 -1.0(5) .
C27 C26 C31 C30 0.8(4) .
C27 C28 C29 C30 1.0(5) .
C28 C29 C30 C31 -0.1(5) .
C29 C30 C31 C26 -0.8(5) .
C31 C26 C27 C28 0.0(4) .
C32 C33 C34 C35 2.3(5) .
C32 C37 C38 O6 2.2(3) .
C32 C37 C38 C39 -177.0(2) .
C33 C32 C37 C36 -2.4(4) .
C33 C32 C37 C38 175.7(2) .
C33 C34 C35 C36 -1.7(5) .
C34 C35 C36 C37 -1.0(6) .
C35 C36 C37 C32 3.0(5) .
C35 C36 C37 C38 -175.1(3) .
C36 C37 C38 O6 -179.7(3) .
C36 C37 C38 C39 1.1(4) .
C37 C32 C33 C34 -0.2(5) .
C37 C38 C39 C40 -176.7(2) .
C38 C39 C40 O7 -4.1(4) .
C38 C39 C40 C41 175.2(2) .
C39 C40 C41 C42 173.0(2) .
C39 C40 C41 C46 -8.6(4) .
C40 C41 C42 C43 178.8(3) .
C40 C41 C46 C45 -177.9(3) .
C41 C42 C43 C44 -0.9(5) .
C42 C41 C46 C45 0.6(4) .
C42 C43 C44 C45 0.6(5) .
C43 C44 C45 C46 0.3(6) .
C44 C45 C46 C41 -0.9(5) .
C46 C41 C42 C43 0.3(4) .
